data_1556178
loop_
_publ_author_name
'Parella, Ramarao'
'Gopalakrishnan, Bojan'
'Babu, Srinivasarao Arulananda'

_publ_section_title
;
 Auxiliary-enabled Pd-catalyzed direct arylation of methylene C(sp3)-H
 bond of cyclopropanes: highly diastereoselective assembling of di- and
 trisubstituted cyclopropanecarboxamides.
;
_journal_issue 13
_journal_name_full 'Organic letters'
_journal_page_first 3238
_journal_page_last 3241
_journal_paper_doi 10.1021/ol4012212
_journal_volume 15
_journal_year 2013
_chemical_formula_moiety 'C23 H21 N O S'
_chemical_formula_sum 'C23 H21 N O S'
_chemical_formula_weight 359.47
_space_group_crystal_system triclinic
_space_group_IT_number 2
_space_group_name_Hall '-P 1'
_space_group_name_H-M_alt 'P -1'
_atom_sites_solution_hydrogens geom
_atom_sites_solution_primary direct
_atom_sites_solution_secondary difmap
_audit_creation_date 2013-04-29T17:06:04-00:00
_audit_creation_method 'WinGX routine CIF_UPDATE'
_cell_angle_alpha 90.195(16)
_cell_angle_beta 104.25(2)
_cell_angle_gamma 90.150(17)
_cell_formula_units_Z 4
_cell_length_a 8.957(2)
_cell_length_b 12.165(4)
_cell_length_c 17.911(5)
_cell_measurement_temperature 298
_cell_volume 1891.5(9)
_computing_molecular_graphics
;
O. V. Dolomanov, L. J. Bourhis, R. J. Gildea, J. A. K. Howard and H. Puschmann,
OLEX2: a complete structure solution, refinement and analysis program.
        J. Appl. Cryst. (2009). 42, 339-341.
;
_computing_publication_material
;
O. V. Dolomanov, L. J. Bourhis, R. J. Gildea, J. A. K. Howard and H. Puschmann,
OLEX2: a complete structure solution, refinement and analysis program.
        J. Appl. Cryst. (2009). 42, 339-341.
;
_computing_structure_refinement
;
        SHELXL, G.M. Sheldrick, Acta Cryst.
        2008). A64, 112-122
;
_computing_structure_solution 'SHELXS-97 (Sheldrick, 1990)'
_diffrn_ambient_temperature 298
_diffrn_measured_fraction_theta_full 0.992
_diffrn_measured_fraction_theta_max 0.992
_diffrn_radiation_monochromator graphite
_diffrn_radiation_type MoK\a
_diffrn_radiation_wavelength 0.71073
_diffrn_reflns_av_R_equivalents 0.0611
_diffrn_reflns_limit_h_max 10
_diffrn_reflns_limit_h_min -10
_diffrn_reflns_limit_k_max 14
_diffrn_reflns_limit_k_min -14
_diffrn_reflns_limit_l_max 20
_diffrn_reflns_limit_l_min -21
_diffrn_reflns_number 11649
_diffrn_reflns_theta_full 25.03
_diffrn_reflns_theta_max 25.03
_diffrn_reflns_theta_min 2.04
_diffrn_source 'fine-focus sealed tube'
_exptl_absorpt_coefficient_mu 0.182
_exptl_absorpt_correction_T_max 0.746
_exptl_absorpt_correction_T_min 0.3928
_exptl_absorpt_correction_type multi-scan
_exptl_absorpt_process_details
;
        SADABS-2008/1 (Bruker,2008) was used for absorption correction.
        R(int) was 0.1017 before and 0.0683 after correction.
        The Ratio of minimum to maximum transmission is 0.5265.
        The \l/2 correction factor is 0.0015.
;
_exptl_crystal_density_diffrn 1.262
_exptl_crystal_density_method 'not measured'
_exptl_crystal_F_000 760
_exptl_crystal_size_max 0.3
_exptl_crystal_size_mid 0.2
_exptl_crystal_size_min 0.1
_refine_diff_density_max 0.409
_refine_diff_density_min -0.501
_refine_diff_density_rms 0.087
_refine_ls_extinction_method none
_refine_ls_goodness_of_fit_ref 0.967
_refine_ls_hydrogen_treatment mixed
_refine_ls_matrix_type full
_refine_ls_number_parameters 471
_refine_ls_number_reflns 6616
_refine_ls_number_restraints 0
_refine_ls_restrained_S_all 0.967
_refine_ls_R_factor_all 0.1397
_refine_ls_R_factor_gt 0.0847
_refine_ls_shift/su_max 0
_refine_ls_shift/su_mean 0
_refine_ls_structure_factor_coef Fsqd
_refine_ls_weighting_details 'calc w=1/[\s^2^(Fo^2^)+(0.1334P)^2^+0.0000P] where P=(Fo^2^+2Fc^2^)/3'
_refine_ls_weighting_scheme calc
_refine_ls_wR_factor_gt 0.2016
_refine_ls_wR_factor_ref 0.2418
_reflns_number_gt 3518
_reflns_number_total 6616
_reflns_threshold_expression >2sigma(I)
_cod_data_source_file ol4012212_si_005.cif
_cod_data_source_block 12345
_cod_database_code 1556178

loop_
_space_group_symop_id
_space_group_symop_operation_xyz
1 'x, y, z'
2 '-x, -y, -z'

loop_
_atom_site_label
_atom_site_type_symbol
_atom_site_fract_x
_atom_site_fract_y
_atom_site_fract_z
_atom_site_U_iso_or_equiv
_atom_site_adp_type
_atom_site_occupancy
_atom_site_symmetry_multiplicity
_atom_site_calc_flag
_atom_site_refinement_flags
S1 S 0.15010(16) 0.31905(10) 0.40969(7) 0.0757(4) Uani 1 1 d .
S2 S 0.65017(16) 0.18075(10) 0.40961(7) 0.0748(4) Uani 1 1 d .
O1 O 0.0547(3) 0.3196(2) 0.22766(15) 0.0548(7) Uani 1 1 d .
O2 O 0.5551(3) 0.1804(2) 0.22760(15) 0.0546(7) Uani 1 1 d .
N1 N 0.2827(4) 0.2383(2) 0.28204(18) 0.0509(8) Uani 1 1 d .
H1 H 0.3808 0.2422 0.288 0.061 Uiso 1 1 calc R
N2 N 0.7830(4) 0.2614(2) 0.28245(17) 0.0495(8) Uani 1 1 d .
H2 H 0.8812 0.2571 0.289 0.059 Uiso 1 1 calc R
C1 C 0.0683(6) 0.3141(5) 0.4917(3) 0.0913(16) Uani 1 1 d .
H1A H -0.032 0.2807 0.477 0.137 Uiso 1 1 calc R
H1B H 0.0595 0.3874 0.5101 0.137 Uiso 1 1 calc R
H1C H 0.1336 0.2716 0.5317 0.137 Uiso 1 1 calc R
C2 C 0.1562(5) 0.1816(3) 0.3832(2) 0.0543(10) Uani 1 1 d .
C3 C 0.2234(4) 0.1549(3) 0.3230(2) 0.0481(9) Uani 1 1 d .
C4 C 0.1931(5) 0.3116(3) 0.2343(2) 0.0468(9) Uani 1 1 d .
C5 C 0.2799(5) 0.3785(3) 0.1903(2) 0.0523(10) Uani 1 1 d .
H5 H 0.3823 0.3512 0.1895 0.063 Uiso 1 1 calc R
C6 C 0.1895(5) 0.4318(3) 0.1165(2) 0.0557(10) Uani 1 1 d .
H6 H 0.0776 0.4228 0.1067 0.067 Uiso 1 1 calc R
C7 C 0.2495(5) 0.4309(3) 0.0456(2) 0.0593(11) Uani 1 1 d .
C8 C 0.3286(7) 0.3433(4) 0.0267(3) 0.0956(18) Uani 1 1 d .
H8 H 0.3464 0.282 0.0586 0.115 Uiso 1 1 calc R
C9 C 0.3827(8) 0.3449(5) -0.0395(4) 0.113(2) Uani 1 1 d .
H9 H 0.4385 0.2857 -0.0511 0.135 Uiso 1 1 calc R
C10 C 0.3541(7) 0.4333(6) -0.0876(3) 0.0966(18) Uani 1 1 d .
H10 H 0.3878 0.4333 -0.1328 0.116 Uiso 1 1 calc R
C11 C 0.2597(5) 0.5033(3) 0.1848(2) 0.0549(10) Uani 1 1 d .
H11 H 0.3524 0.5425 0.1798 0.066 Uiso 1 1 calc R
C12 C 0.2264(6) 0.5200(4) -0.0030(3) 0.0806(14) Uani 1 1 d .
H12 H 0.1754 0.5813 0.0093 0.097 Uiso 1 1 calc R
C13 C 0.2777(8) 0.5198(5) -0.0697(3) 0.1013(18) Uani 1 1 d .
H13 H 0.259 0.5801 -0.1023 0.122 Uiso 1 1 calc R
C14 C 0.1654(5) 0.5662(3) 0.2272(2) 0.0561(10) Uani 1 1 d .
C15 C 0.2028(6) 0.5672(4) 0.3078(3) 0.0712(12) Uani 1 1 d .
H15 H 0.2836 0.5241 0.3349 0.085 Uiso 1 1 calc R
C16 C 0.1224(7) 0.6304(4) 0.3470(3) 0.0828(15) Uani 1 1 d .
H16 H 0.1496 0.6301 0.4006 0.099 Uiso 1 1 calc R
C17 C 0.0026(7) 0.6944(4) 0.3092(4) 0.0876(16) Uani 1 1 d .
H17 H -0.0505 0.7381 0.3366 0.105 Uiso 1 1 calc R
C18 C -0.0378(6) 0.6933(4) 0.2307(4) 0.0847(15) Uani 1 1 d .
H18 H -0.1201 0.7358 0.2044 0.102 Uiso 1 1 calc R
C19 C 0.0424(6) 0.6294(3) 0.1896(3) 0.0708(12) Uani 1 1 d .
H19 H 0.0129 0.6292 0.1361 0.085 Uiso 1 1 calc R
C20 C 0.2400(5) 0.0471(3) 0.3030(2) 0.0629(11) Uani 1 1 d .
H20 H 0.2874 0.0308 0.2636 0.075 Uiso 1 1 calc R
C21 C 0.1865(6) -0.0370(4) 0.3410(3) 0.0769(14) Uani 1 1 d .
H21 H 0.1984 -0.1098 0.3277 0.092 Uiso 1 1 calc R
C22 C 0.1166(6) -0.0128(4) 0.3979(3) 0.0773(14) Uani 1 1 d .
H22 H 0.0781 -0.0696 0.4224 0.093 Uiso 1 1 calc R
C23 C 0.1012(5) 0.0934(4) 0.4202(2) 0.0703(13) Uani 1 1 d .
H23 H 0.0542 0.1076 0.4601 0.084 Uiso 1 1 calc R
C24 C 0.8570(7) 0.0681(6) -0.0870(3) 0.0985(18) Uani 1 1 d .
H24 H 0.8935 0.0678 -0.1313 0.118 Uiso 1 1 calc R
C25 C 0.8823(9) 0.1554(6) -0.0396(4) 0.118(2) Uani 1 1 d .
H25 H 0.9372 0.2154 -0.051 0.141 Uiso 1 1 calc R
C26 C 0.8272(7) 0.1572(4) 0.0266(3) 0.0964(19) Uani 1 1 d .
H26 H 0.8438 0.2189 0.0583 0.116 Uiso 1 1 calc R
C27 C 0.7494(5) 0.0695(3) 0.0453(2) 0.0613(11) Uani 1 1 d .
C28 C 0.6898(5) 0.0686(3) 0.1167(2) 0.0535(10) Uani 1 1 d .
H28 H 0.578 0.0774 0.1071 0.064 Uiso 1 1 calc R
C29 C 0.7801(5) 0.1213(3) 0.1905(2) 0.0510(10) Uani 1 1 d .
H29 H 0.8826 0.149 0.1898 0.061 Uiso 1 1 calc R
C30 C 0.6928(5) 0.1887(3) 0.2341(2) 0.0459(9) Uani 1 1 d .
C31 C 0.7234(4) 0.3446(3) 0.3231(2) 0.0474(9) Uani 1 1 d .
C32 C 0.6562(5) 0.3194(3) 0.3833(2) 0.0533(10) Uani 1 1 d .
C33 C 0.5683(7) 0.1857(5) 0.4918(3) 0.0932(16) Uani 1 1 d .
H33A H 0.6359 0.226 0.5327 0.14 Uiso 1 1 calc R
H33B H 0.5553 0.1123 0.5086 0.14 Uiso 1 1 calc R
H33C H 0.47 0.2216 0.4778 0.14 Uiso 1 1 calc R
C34 C 0.7398(5) 0.4530(3) 0.3032(2) 0.0599(11) Uani 1 1 d .
H34 H 0.7878 0.4692 0.264 0.072 Uiso 1 1 calc R
C35 C 0.6860(6) 0.5367(4) 0.3407(3) 0.0764(14) Uani 1 1 d .
H35 H 0.6971 0.6094 0.3271 0.092 Uiso 1 1 calc R
C36 C 0.6162(6) 0.5126(4) 0.3979(3) 0.0780(14) Uani 1 1 d .
H36 H 0.5786 0.5695 0.4228 0.094 Uiso 1 1 calc R
C37 C 0.5999(5) 0.4064(4) 0.4200(2) 0.0690(12) Uani 1 1 d .
H37 H 0.5515 0.392 0.4593 0.083 Uiso 1 1 calc R
C38 C 0.7777(8) -0.0198(5) -0.0699(3) 0.1007(18) Uani 1 1 d .
H38 H 0.7578 -0.0799 -0.1031 0.121 Uiso 1 1 calc R
C39 C 0.7265(7) -0.0194(4) -0.0027(3) 0.0835(15) Uani 1 1 d .
H39 H 0.6758 -0.0809 0.0097 0.1 Uiso 1 1 calc R
C40 C 0.7598(5) -0.0034(3) 0.1849(2) 0.0573(10) Uani 1 1 d .
H40 H 0.8523 -0.0426 0.1798 0.069 Uiso 1 1 calc R
C41 C 0.6639(5) -0.0663(3) 0.2273(2) 0.0550(10) Uani 1 1 d .
C42 C 0.5435(6) -0.1294(3) 0.1898(3) 0.0709(13) Uani 1 1 d .
H42 H 0.5146 -0.1295 0.1362 0.085 Uiso 1 1 calc R
C43 C 0.4625(6) -0.1945(4) 0.2307(3) 0.0831(15) Uani 1 1 d .
H43 H 0.381 -0.2382 0.2044 0.1 Uiso 1 1 calc R
C44 C 0.5032(7) -0.1937(4) 0.3095(4) 0.0870(16) Uani 1 1 d .
H44 H 0.4488 -0.2363 0.3369 0.104 Uiso 1 1 calc R
C45 C 0.6223(7) -0.1311(4) 0.3475(3) 0.0828(15) Uani 1 1 d .
H45 H 0.6502 -0.1312 0.4011 0.099 Uiso 1 1 calc R
C46 C 0.7032(6) -0.0668(4) 0.3077(3) 0.0701(12) Uani 1 1 d .
H46 H 0.7846 -0.0235 0.3345 0.084 Uiso 1 1 calc R

loop_
_atom_site_aniso_label
_atom_site_aniso_U_11
_atom_site_aniso_U_22
_atom_site_aniso_U_33
_atom_site_aniso_U_23
_atom_site_aniso_U_13
_atom_site_aniso_U_12
S1 0.0932(10) 0.0826(8) 0.0594(8) -0.0093(6) 0.0343(7) -0.0018(7)
S2 0.0910(10) 0.0821(8) 0.0591(8) 0.0187(6) 0.0333(7) 0.0009(6)
O1 0.0453(17) 0.0695(17) 0.0529(17) 0.0137(12) 0.0182(13) -0.0004(12)
O2 0.0465(17) 0.0663(17) 0.0526(17) -0.0049(12) 0.0156(13) -0.0037(12)
N1 0.0453(19) 0.0606(19) 0.0490(19) 0.0088(15) 0.0158(15) -0.0005(14)
N2 0.0457(19) 0.0597(19) 0.0452(19) 0.0015(15) 0.0150(15) -0.0005(15)
C1 0.086(4) 0.134(4) 0.059(3) -0.023(3) 0.029(3) 0.002(3)
C2 0.055(3) 0.069(3) 0.037(2) 0.0065(18) 0.0097(19) -0.0023(19)
C3 0.047(2) 0.060(2) 0.036(2) 0.0119(17) 0.0100(17) -0.0007(17)
C4 0.052(3) 0.052(2) 0.040(2) 0.0039(16) 0.0168(19) -0.0011(17)
C5 0.053(2) 0.060(2) 0.050(2) 0.0113(18) 0.023(2) -0.0005(18)
C6 0.065(3) 0.066(2) 0.040(2) 0.0102(18) 0.019(2) 0.003(2)
C7 0.071(3) 0.065(3) 0.046(2) 0.0034(19) 0.022(2) -0.003(2)
C8 0.156(6) 0.079(3) 0.068(4) 0.007(3) 0.060(4) 0.016(3)
C9 0.149(6) 0.118(5) 0.094(5) -0.014(4) 0.073(4) 0.017(4)
C10 0.107(5) 0.143(5) 0.051(3) 0.003(3) 0.041(3) -0.018(4)
C11 0.058(3) 0.059(2) 0.052(3) 0.0027(18) 0.022(2) -0.0096(19)
C12 0.107(4) 0.092(3) 0.049(3) 0.016(2) 0.033(3) 0.008(3)
C13 0.134(5) 0.126(5) 0.051(3) 0.022(3) 0.036(3) 0.009(4)
C14 0.068(3) 0.047(2) 0.059(3) 0.0038(18) 0.026(2) -0.0048(19)
C15 0.080(3) 0.076(3) 0.058(3) -0.006(2) 0.017(3) -0.002(2)
C16 0.098(4) 0.093(4) 0.060(3) -0.023(3) 0.025(3) -0.017(3)
C17 0.107(5) 0.072(3) 0.098(5) -0.023(3) 0.054(4) -0.012(3)
C18 0.093(4) 0.063(3) 0.107(5) 0.007(3) 0.040(3) 0.013(3)
C19 0.089(3) 0.066(3) 0.063(3) 0.009(2) 0.029(3) 0.010(2)
C20 0.079(3) 0.060(3) 0.053(3) 0.0098(19) 0.021(2) 0.001(2)
C21 0.091(4) 0.066(3) 0.076(3) 0.018(2) 0.025(3) 0.006(2)
C22 0.088(4) 0.072(3) 0.075(3) 0.031(3) 0.026(3) 0.001(2)
C23 0.069(3) 0.100(4) 0.045(3) 0.016(2) 0.020(2) 0.002(2)
C24 0.103(5) 0.150(6) 0.056(3) 0.005(4) 0.044(3) 0.014(4)
C25 0.161(7) 0.125(5) 0.092(5) 0.022(4) 0.078(5) -0.017(4)
C26 0.154(6) 0.078(3) 0.079(4) 0.002(3) 0.069(4) -0.018(3)
C27 0.075(3) 0.066(3) 0.049(3) 0.004(2) 0.025(2) 0.003(2)
C28 0.060(3) 0.065(2) 0.041(2) -0.0005(18) 0.0215(19) -0.0036(19)
C29 0.050(2) 0.058(2) 0.050(2) -0.0038(18) 0.0206(19) -0.0041(18)
C30 0.048(2) 0.050(2) 0.041(2) 0.0043(16) 0.0127(18) -0.0009(17)
C31 0.046(2) 0.061(2) 0.036(2) -0.0006(17) 0.0100(17) -0.0020(17)
C32 0.055(3) 0.067(2) 0.037(2) 0.0024(18) 0.0105(19) -0.0045(19)
C33 0.097(4) 0.131(4) 0.056(3) 0.032(3) 0.026(3) 0.000(3)
C34 0.071(3) 0.062(3) 0.048(3) -0.0005(19) 0.019(2) -0.006(2)
C35 0.087(4) 0.062(3) 0.084(4) -0.007(2) 0.028(3) -0.005(2)
C36 0.083(4) 0.074(3) 0.081(4) -0.022(3) 0.028(3) -0.005(3)
C37 0.066(3) 0.099(4) 0.046(3) -0.012(2) 0.022(2) -0.002(2)
C38 0.128(5) 0.131(5) 0.052(3) -0.021(3) 0.040(3) -0.010(4)
C39 0.111(4) 0.095(3) 0.049(3) -0.012(2) 0.028(3) -0.012(3)
C40 0.062(3) 0.059(2) 0.055(3) 0.0023(19) 0.021(2) 0.0065(19)
C41 0.064(3) 0.049(2) 0.057(3) 0.0082(18) 0.024(2) 0.0064(19)
C42 0.092(4) 0.065(3) 0.062(3) -0.002(2) 0.029(3) -0.012(2)
C43 0.092(4) 0.061(3) 0.102(4) 0.004(3) 0.036(3) -0.016(2)
C44 0.112(5) 0.071(3) 0.094(4) 0.036(3) 0.055(4) 0.021(3)
C45 0.099(4) 0.092(4) 0.063(3) 0.028(3) 0.030(3) 0.015(3)
C46 0.076(3) 0.076(3) 0.059(3) 0.011(2) 0.017(2) 0.002(2)

loop_
_atom_type_symbol
_atom_type_description
_atom_type_scat_dispersion_real
_atom_type_scat_dispersion_imag
_atom_type_scat_source
C C 0.0033 0.0016 'International Tables Vol C Tables 4.2.6.8 and 6.1.1.4'
H H 0 0 'International Tables Vol C Tables 4.2.6.8 and 6.1.1.4'
N N 0.0061 0.0033 'International Tables Vol C Tables 4.2.6.8 and 6.1.1.4'
O O 0.0106 0.006 'International Tables Vol C Tables 4.2.6.8 and 6.1.1.4'
S S 0.1246 0.1234 'International Tables Vol C Tables 4.2.6.8 and 6.1.1.4'

loop_
_geom_angle_atom_site_label_1
_geom_angle_atom_site_label_2
_geom_angle_atom_site_label_3
_geom_angle
C2 S1 C1 103.6(2)
C32 S2 C33 103.6(2)
C3 N1 H1 118.1
C4 N1 H1 118.1
C4 N1 C3 123.8(3)
C30 N2 H2 118.3
C30 N2 C31 123.3(3)
C31 N2 H2 118.3
S1 C1 H1A 109.5
S1 C1 H1B 109.5
S1 C1 H1C 109.5
H1A C1 H1B 109.5
H1A C1 H1C 109.5
H1B C1 H1C 109.5
C3 C2 S1 118.8(3)
C3 C2 C23 116.9(4)
C23 C2 S1 124.3(3)
C2 C3 N1 121.1(3)
C20 C3 N1 117.7(3)
C20 C3 C2 121.1(3)
O1 C4 N1 123.1(3)
O1 C4 C5 123.8(3)
N1 C4 C5 113.1(3)
C4 C5 H5 115.8
C4 C5 C6 117.7(3)
C4 C5 C11 120.7(3)
C6 C5 H5 115.8
C6 C5 C11 59.1(2)
C11 C5 H5 115.8
C5 C6 H6 114.4
C7 C6 C5 120.7(3)
C7 C6 H6 114.4
C7 C6 C11 121.9(3)
C11 C6 C5 60.8(3)
C11 C6 H6 114.4
C8 C7 C6 122.0(4)
C8 C7 C12 117.9(4)
C12 C7 C6 120.1(4)
C7 C8 H8 119.7
C7 C8 C9 120.6(5)
C9 C8 H8 119.7
C8 C9 H9 119.9
C10 C9 C8 120.2(5)
C10 C9 H9 119.9
C9 C10 H10 120.1
C13 C10 C9 119.8(5)
C13 C10 H10 120.1
C5 C11 H11 113.5
C6 C11 C5 60.1(2)
C6 C11 H11 113.5
C14 C11 C5 123.6(3)
C14 C11 C6 122.5(4)
C14 C11 H11 113.5
C7 C12 H12 119.5
C7 C12 C13 121.1(5)
C13 C12 H12 119.5
C10 C13 C12 120.4(5)
C10 C13 H13 119.8
C12 C13 H13 119.8
C15 C14 C11 120.7(4)
C19 C14 C11 121.9(4)
C19 C14 C15 117.4(4)
C14 C15 H15 119.6
C16 C15 C14 120.9(5)
C16 C15 H15 119.6
C15 C16 H16 119.4
C15 C16 C17 121.2(5)
C17 C16 H16 119.4
C16 C17 H17 120.5
C18 C17 C16 119.1(5)
C18 C17 H17 120.5
C17 C18 H18 119.7
C17 C18 C19 120.7(5)
C19 C18 H18 119.7
C14 C19 C18 120.8(5)
C14 C19 H19 119.6
C18 C19 H19 119.6
C3 C20 H20 119.9
C3 C20 C21 120.3(4)
C21 C20 H20 119.9
C20 C21 H21 120.2
C22 C21 C20 119.5(5)
C22 C21 H21 120.2
C21 C22 H22 119.2
C21 C22 C23 121.5(4)
C23 C22 H22 119.2
C2 C23 H23 119.7
C22 C23 C2 120.5(4)
C22 C23 H23 119.7
C25 C24 H24 120.2
C25 C24 C38 119.6(5)
C38 C24 H24 120.2
C24 C25 H25 119.7
C24 C25 C26 120.7(5)
C26 C25 H25 119.7
C25 C26 H26 119.7
C27 C26 C25 120.7(5)
C27 C26 H26 119.7
C26 C27 C28 121.9(4)
C26 C27 C39 118.1(4)
C39 C27 C28 120.0(4)
C27 C28 H28 114.3
C27 C28 C29 121.0(3)
C27 C28 C40 122.0(3)
C29 C28 H28 114.3
C29 C28 C40 60.7(3)
C40 C28 H28 114.3
C28 C29 H29 115.8
C28 C29 C40 59.7(2)
C30 C29 C28 117.1(3)
C30 C29 H29 115.8
C30 C29 C40 120.9(3)
C40 C29 H29 115.8
O2 C30 N2 123.0(3)
O2 C30 C29 124.2(3)
N2 C30 C29 112.8(3)
C32 C31 N2 121.8(3)
C34 C31 N2 117.9(3)
C34 C31 C32 120.3(4)
C31 C32 S2 118.0(3)
C31 C32 C37 118.0(4)
C37 C32 S2 124.1(3)
S2 C33 H33A 109.5
S2 C33 H33B 109.5
S2 C33 H33C 109.5
H33A C33 H33B 109.5
H33A C33 H33C 109.5
H33B C33 H33C 109.5
C31 C34 H34 119.7
C35 C34 C31 120.5(4)
C35 C34 H34 119.7
C34 C35 H35 120.3
C36 C35 C34 119.5(4)
C36 C35 H35 120.3
C35 C36 H36 119.2
C35 C36 C37 121.6(4)
C37 C36 H36 119.2
C32 C37 H37 120
C36 C37 C32 120.0(4)
C36 C37 H37 120
C24 C38 H38 120.1
C24 C38 C39 119.7(5)
C39 C38 H38 120.1
C27 C39 C38 121.2(5)
C27 C39 H39 119.4
C38 C39 H39 119.4
C28 C40 C29 59.6(2)
C28 C40 H40 113.7
C29 C40 H40 113.7
C41 C40 C28 122.3(4)
C41 C40 C29 123.4(3)
C41 C40 H40 113.7
C42 C41 C40 121.6(4)
C42 C41 C46 118.3(4)
C46 C41 C40 120.0(4)
C41 C42 H42 119.6
C41 C42 C43 120.7(5)
C43 C42 H42 119.6
C42 C43 H43 120
C44 C43 C42 119.9(5)
C44 C43 H43 120
C43 C44 H44 120
C45 C44 C43 119.9(5)
C45 C44 H44 120
C44 C45 H45 119.7
C44 C45 C46 120.6(5)
C46 C45 H45 119.7
C41 C46 H46 119.7
C45 C46 C41 120.5(5)
C45 C46 H46 119.7

loop_
_geom_bond_atom_site_label_1
_geom_bond_atom_site_label_2
_geom_bond_distance
S1 C1 1.796(5)
S1 C2 1.741(4)
S2 C32 1.757(4)
S2 C33 1.799(5)
O1 C4 1.220(4)
O2 C30 1.215(4)
N1 H1 0.86
N1 C3 1.430(4)
N1 C4 1.357(5)
N2 H2 0.86
N2 C30 1.354(5)
N2 C31 1.425(5)
C1 H1A 0.96
C1 H1B 0.96
C1 H1C 0.96
C2 C3 1.395(5)
C2 C23 1.413(6)
C3 C20 1.377(5)
C4 C5 1.480(5)
C5 H5 0.98
C5 C6 1.518(5)
C5 C11 1.529(5)
C6 H6 0.98
C6 C7 1.496(5)
C6 C11 1.503(5)
C7 C8 1.368(6)
C7 C12 1.376(6)
C8 H8 0.93
C8 C9 1.387(7)
C9 H9 0.93
C9 C10 1.365(8)
C10 H10 0.93
C10 C13 1.337(8)
C11 H11 0.98
C11 C14 1.480(5)
C12 H12 0.93
C12 C13 1.382(7)
C13 H13 0.93
C14 C15 1.399(6)
C14 C19 1.379(6)
C15 H15 0.93
C15 C16 1.361(7)
C16 H16 0.93
C16 C17 1.366(8)
C17 H17 0.93
C17 C18 1.362(7)
C18 H18 0.93
C18 C19 1.385(6)
C19 H19 0.93
C20 H20 0.93
C20 C21 1.380(6)
C21 H21 0.93
C21 C22 1.353(7)
C22 H22 0.93
C22 C23 1.368(6)
C23 H23 0.93
C24 H24 0.93
C24 C25 1.341(8)
C24 C38 1.359(8)
C25 H25 0.93
C25 C26 1.392(7)
C26 H26 0.93
C26 C27 1.360(6)
C27 C28 1.502(5)
C27 C39 1.363(6)
C28 H28 0.98
C28 C29 1.509(5)
C28 C40 1.511(5)
C29 H29 0.98
C29 C30 1.481(5)
C29 C40 1.527(5)
C31 C32 1.392(5)
C31 C34 1.385(5)
C32 C37 1.404(6)
C33 H33A 0.96
C33 H33B 0.96
C33 H33C 0.96
C34 H34 0.93
C34 C35 1.371(6)
C35 H35 0.93
C35 C36 1.358(7)
C36 H36 0.93
C36 C37 1.369(6)
C37 H37 0.93
C38 H38 0.93
C38 C39 1.390(7)
C39 H39 0.93
C40 H40 0.98
C40 C41 1.491(5)
C41 C42 1.356(6)
C41 C46 1.395(6)
C42 H42 0.93
C42 C43 1.398(6)
C43 H43 0.93
C43 C44 1.368(7)
C44 H44 0.93
C44 C45 1.347(7)
C45 H45 0.93
C45 C46 1.379(6)
C46 H46 0.93
